data_4115622
loop_
_publ_author_name
'Robin G. Hicks'
'Martin T. Lemaire'
'Lars \"Ohrstr\"om'
'John F. Richardson'
'Laurence K. Thompson'
'Zhiqiang Xu'

_publ_contact_author
;
 Dr. Robin G. Hicks
 Department of Chemistry
 University of Victoria
 P.O. Box 3065
 Victoria,  B.C.
 V8W 3V6  CANADA
;
_publ_contact_author_email rhicks@uvic.ca
_publ_contact_author_fax '(250) 721-7147'
_publ_contact_author_phone '(250) 721-7181'
_publ_section_title
;
 Strong Supramolecular-Based Magnetic Exchange in \p-Stacked Radicals.
 Structure and Magnetism of a Hydrogen-Bonded Verdazyl Radical:
 Hydroquinone Molecular Solid
;
_journal_name_full 'Journal of the American Chemical Society'
_journal_page_first 7154
_journal_page_last 7159
_journal_paper_doi 10.1021/ja010725i
_journal_volume 123
_journal_year 2001
_chemical_formula_moiety 'C9 H10 N5 O; C6 H6 O2'
_chemical_formula_sum 'C15 H16 N5 O3'
_chemical_formula_weight 314.32
_chemical_name_systematic
;
 1,5-dimethyl-3-(2-pyridyl)-6-oxoverdazyl: hydroquionone, 1:1 cocrystal
;
_space_group_IT_number 2
_symmetry_cell_setting triclinic
_symmetry_space_group_name_Hall '-P 1'
_symmetry_space_group_name_H-M 'P -1'
_cell_angle_alpha 85.930(10)
_cell_angle_beta 80.161(20)
_cell_angle_gamma 87.029(20)
_cell_formula_units_Z 2
_cell_length_a 6.820(2)
_cell_length_b 10.450(4)
_cell_length_c 10.738(3)
_cell_measurement_reflns_used 25
_cell_measurement_temperature 293
_cell_measurement_theta_max 18.00
_cell_measurement_theta_min 14.50
_cell_volume 751.5(4)
_computing_data_reduction 'NRCVAX DATRD2'
_computing_molecular_graphics NRCVAX
_computing_publication_material 'NRCVAX TABLES Jan 94 Version'
_computing_structure_refinement 'NRCVAX LSTSQ'
_computing_structure_solution 'NRCVAX SOLVER'
_diffrn_ambient_temperature 293
_diffrn_measurement_device 'Nonius CAD-4    '
_diffrn_measurement_method 'Theta/2theta scan b/P/b '
_diffrn_radiation_monochromator graphite
_diffrn_radiation_source 'xray tube'
_diffrn_radiation_type 'Molybdenum K\a'
_diffrn_radiation_wavelength 0.70930
_diffrn_reflns_av_R_equivalents 0.008
_diffrn_reflns_limit_h_max 8
_diffrn_reflns_limit_h_min -8
_diffrn_reflns_limit_k_max 12
_diffrn_reflns_limit_k_min 0
_diffrn_reflns_limit_l_max 12
_diffrn_reflns_limit_l_min -12
_diffrn_reflns_number 2794
_diffrn_reflns_theta_max 24.92
_diffrn_reflns_theta_min 0.00
_diffrn_standards_decay_% 0
_diffrn_standards_interval_time 3600
_diffrn_standards_number 3
_exptl_absorpt_coefficient_mu 0.09
_exptl_absorpt_correction_T_max 1.0000
_exptl_absorpt_correction_T_min 1.0000
_exptl_absorpt_correction_type none
_exptl_crystal_colour maroon
_exptl_crystal_density_diffrn 1.389
_exptl_crystal_density_method none
_exptl_crystal_description block
_exptl_crystal_F_000 330.15
_exptl_crystal_size_max 0.18
_exptl_crystal_size_mid 0.22
_exptl_crystal_size_min 0.26
_refine_diff_density_max 0.49
_refine_diff_density_min -0.20
_refine_ls_extinction_coef 4312(1671)
_refine_ls_extinction_method Larson
_refine_ls_goodness_of_fit_obs 1.04
_refine_ls_hydrogen_treatment fixed
_refine_ls_matrix_type full
_refine_ls_number_constraints 0
_refine_ls_number_parameters 209
_refine_ls_number_reflns 1674
_refine_ls_number_restraints 0
_refine_ls_R_factor_all 0.050
_refine_ls_R_factor_obs 0.050
_refine_ls_shift/esd_max 0.000
_refine_ls_structure_factor_coef F
_refine_ls_weighting_details 'w = 1/(\s^2^(F)+0.0050F^2^)'
_refine_ls_weighting_scheme calc
_refine_ls_wR_factor_all 0.081
_refine_ls_wR_factor_obs 0.081
_reflns_number_observed 1674
_reflns_number_total 2637
_reflns_observed_criterion 'Inet > 2.0\s(Inet)'
_cod_data_source_file ja010725i.cif
_cod_data_source_block C15H16N5O3
_cod_depositor_comments
;
The following automatic conversions were performed:

'_refine_ls_weighting_scheme' value '1/(\s^2^(F)+0.0050F^2^)' was
changed to 'calc'. New tag '_refine_ls_weighting_details' was
created. The value of the new tag was set to 'w =
1/(\s^2^(F)+0.0050F^2^)'.

Automatic conversion script
Id: cif_fix_values 3143 2015-03-26 13:38:13Z robertas 
;
_cod_original_formula_sum 'C15 H16 N5 O3 '
_cod_database_code 4115622

loop_
_symmetry_equiv_pos_as_xyz
x,y,z
-x,-y,-z

loop_
_atom_site_aniso_label
_atom_site_aniso_U_11
_atom_site_aniso_U_22
_atom_site_aniso_U_33
_atom_site_aniso_U_12
_atom_site_aniso_U_13
_atom_site_aniso_U_23
_atom_site_aniso_type_symbol
O1 0.0740(17) 0.0744(17) 0.0321(12) -0.0006(13) -0.0042(10) -0.0028(11) O
O2 0.0652(15) 0.0412(12) 0.0679(15) -0.0030(11) -0.0210(12) -0.0126(11) O
O3 0.0709(17) 0.0916(21) 0.0654(16) -0.0117(15) -0.0085(13) -0.0230(14) O
N1 0.0453(14) 0.0476(15) 0.0326(12) -0.0043(11) -0.0023(10) -0.0082(11) n
N2 0.0469(14) 0.0435(14) 0.0355(13) -0.0051(11) -0.0034(10) -0.0053(11) n
N3 0.0574(16) 0.0427(15) 0.0327(13) -0.0023(12) -0.0035(11) -0.0018(11) n
N4 0.0600(17) 0.0418(15) 0.0360(13) -0.0019(12) -0.0002(11) 0.0013(11) n
N5 0.0448(14) 0.0487(15) 0.0366(13) 0.0008(11) -0.0063(10) -0.0065(11) n
C1 0.0396(17) 0.0522(19) 0.0361(16) -0.0011(14) -0.0002(12) -0.0006(14) C
C2 0.0324(14) 0.0365(16) 0.0372(15) -0.0014(12) -0.0044(11) -0.0043(12) C
C3 0.0306(14) 0.0447(16) 0.0348(15) -0.0024(12) -0.0060(11) -0.0029(12) C
C4 0.0681(21) 0.0414(18) 0.0431(17) -0.0050(15) -0.0138(15) 0.0005(14) C
C5 0.0710(24) 0.0631(23) 0.0488(19) -0.0086(18) -0.0147(16) 0.0168(17) C
C6 0.0545(20) 0.081(3) 0.0378(17) -0.0037(18) -0.0105(14) 0.0041(17) C
C7 0.0488(19) 0.0684(23) 0.0370(16) 0.0035(16) -0.0072(13) -0.0098(15) C
C8 0.0626(21) 0.0533(20) 0.0473(18) -0.0036(16) -0.0023(15) -0.0177(15) C
C9 0.117(3) 0.0464(21) 0.0495(20) 0.0007(21) 0.0029(20) 0.0040(16) C
C10 0.0518(19) 0.0376(17) 0.0444(16) -0.0015(14) -0.0052(13) -0.0137(13) C
C11 0.0570(20) 0.0371(17) 0.0463(17) -0.0084(15) -0.0042(14) -0.0069(13) C
C12 0.0507(18) 0.0390(17) 0.0497(17) -0.0113(14) -0.0010(14) -0.0108(14) C
C13 0.077(3) 0.0447(18) 0.0485(18) -0.0113(16) -0.0164(17) -0.0068(14) C
C14 0.0700(23) 0.0548(21) 0.0593(20) -0.0116(17) -0.0229(18) -0.0048(17) C
C15 0.0601(21) 0.0413(18) 0.0490(18) -0.0063(15) -0.0109(15) 0.0004(14) C

loop_
_atom_site_label
_atom_site_fract_x
_atom_site_fract_y
_atom_site_fract_z
_atom_site_U_iso_or_equiv
_atom_site_thermal_displace_type
_atom_site_type_symbol
O1 0.1786(4) 0.40597(25) 0.90810(19) 0.0608(14) Uij O
O2 0.2138(3) 0.14537(21) 0.39271(22) 0.0565(13) Uij O
O3 0.1552(4) 1.0360(3) 1.17296(24) 0.0751(17) Uij O
N1 0.1903(4) 0.55001(25) 0.73850(21) 0.0420(13) Uij n
N2 0.2178(4) 0.57829(24) 0.61075(22) 0.0421(13) Uij n
N3 0.2387(4) 0.35490(24) 0.58189(21) 0.0448(15) Uij n
N4 0.2163(4) 0.33314(24) 0.70966(22) 0.0470(15) Uij n
N5 0.2840(4) 0.40519(24) 0.32956(21) 0.0434(14) Uij n
C1 0.1944(4) 0.4283(3) 0.7941(3) 0.0435(16) Uij C
C2 0.2399(4) 0.4772(3) 0.54138(24) 0.0354(14) Uij C
C3 0.2687(4) 0.5060(3) 0.40182(25) 0.0366(15) Uij C
C4 0.2760(5) 0.6314(3) 0.3510(3) 0.0504(18) Uij C
C5 0.2992(6) 0.6530(4) 0.2220(3) 0.0612(21) Uij C
C6 0.3164(5) 0.5509(4) 0.1465(3) 0.0578(22) Uij C
C7 0.3067(5) 0.4304(3) 0.2043(3) 0.0513(19) Uij C
C8 0.1615(5) 0.6599(3) 0.8165(3) 0.0544(18) Uij C
C9 0.2169(7) 0.1989(4) 0.7575(3) 0.073(3) Uij C
C10 0.3573(5) 0.0743(3) 0.4471(3) 0.0444(16) Uij C
C11 0.5426(5) 0.1233(3) 0.4512(3) 0.0469(17) Uij C
C12 0.3161(5) -0.0486(3) 0.4961(3) 0.0466(16) Uij C
C13 0.4917(6) 0.9365(3) 0.8939(3) 0.0555(20) Uij C
C14 0.3207(6) 0.9548(3) 0.9823(3) 0.0596(20) Uij C
C15 0.3291(5) 1.0196(3) 1.0890(3) 0.0499(18) Uij C
H2O 0.2500(11) 0.2435(6) 0.3843(6) 0.045(5) Uiso H
H3O 0.1673(11) 1.0875(6) 1.2555(6) 0.045(5) Uiso H
H4 0.2637(11) 0.7095(6) 0.4125(6) 0.045(5) Uiso H
H5 0.3162(11) 0.7415(6) 0.1812(6) 0.045(5) Uiso H
H6 0.3301(11) 0.5677(6) 0.0473(6) 0.045(5) Uiso H
H7 0.3235(11) 0.3492(6) 0.1454(6) 0.045(5) Uiso H
H8a 0.0549(11) 0.6366(6) 0.8943(6) 0.045(5) Uiso H
H8b 0.2920(11) 0.6840(6) 0.8375(6) 0.045(5) Uiso H
H8c 0.1096(11) 0.7323(6) 0.7695(6) 0.045(5) Uiso H
H9a 0.1983(11) 0.2027(6) 0.8520(6) 0.045(5) Uiso H
H9b 0.1239(11) 0.1585(6) 0.7130(6) 0.045(5) Uiso H
H9c 0.3431(11) 0.1625(6) 0.7076(6) 0.045(5) Uiso H
H11 0.5689(11) 0.2187(6) 0.4098(6) 0.045(5) Uiso H
H12 0.1704(11) -0.0875(6) 0.5038(6) 0.045(5) Uiso H
H13 0.4885(11) 0.8875(6) 0.8124(6) 0.045(5) Uiso H
H14 0.1800(11) 0.9235(6) 0.9625(6) 0.045(5) Uiso H

loop_
_atom_type_symbol
_atom_type_scat_dispersion_real
_atom_type_scat_dispersion_imag
_atom_type_scat_source
C 0.002 0.002 'International Tables Vol. IV Table 2.2B'
H 0.000 0.000 'International Tables Vol. IV Table 2.2B'
N 0.004 0.003 'International Tables Vol. IV Table 2.2B'
O 0.008 0.006 'International Tables Vol. IV Table 2.2B'

loop_
_geom_angle_atom_site_label_1
_geom_angle_atom_site_label_2
_geom_angle_atom_site_label_3
_geom_angle
C10 O2 H2O 108.9(4)
N1 C8 H8a 107.2(5)
C15 O3 H3O 115.4(5)
N1 C8 H8b 110.3(5)
N2 N1 C1 124.33(24)
N1 C8 H8c 109.0(5)
N2 N1 C8 115.64(25)
H8a C8 H8b 114.5(6)
C1 N1 C8 119.99(24)
H8a C8 H8c 107.9(6)
N1 N2 C2 114.82(24)
H8b C8 H8c 107.8(6)
N4 N3 C2 114.86(23)
N4 C9 H9a 104.4(5)
N3 N4 C1 124.41(25)
N4 C9 H9b 104.8(5)
N3 N4 C9 116.2(3)
N4 C9 H9c 102.4(5)
C1 N4 C9 119.4(3)
H9a C9 H9b 123.9(7)
C3 N5 C7 117.1(3)
H9a C9 H9c 121.8(7)
O1 C1 N1 123.0(3)
H9b C9 H9c 96.9(6)
O1 C1 N4 123.0(3)
O2 C10 C11 121.6(3)
N1 C1 N4 114.00(24)
O2 C10 C12 118.6(3)
N2 C2 N3 127.45(24)
C11 C10 C12 119.8(3)
N2 C2 C3 115.65(24)
C10 C11 C12a 120.0(3)
N3 C2 C3 116.90(24)
C10 C11 H11 117.0(5)
N5 C3 C2 116.8(3)
C12a C11 H11 123.0(5)
N5 C3 C4 122.4(3)
C10 C12 C11a 120.2(3)
C2 C3 C4 120.8(3)
C10 C12 H12 122.6(5)
C3 C4 C5 118.6(3)
C11a C12 H12 117.0(4)
C3 C4 H4 120.0(4)
C14 C13 C15b 121.1(3)
C5 C4 H4 121.4(5)
C14 C13 H13 121.0(5)
C4 C5 C6 119.8(3)
C15b C13 H13 117.9(5)
C4 C5 H5 121.1(5)
C13 C14 C15 119.8(3)
C6 C5 H5 118.9(5)
C13 C14 H14 118.8(5)
C5 C6 C7 117.9(3)
C15 C14 H14 121.3(5)
C5 C6 H6 119.7(5)
O3 C15 C13b 123.5(3)
C7 C6 H6 122.3(5)
O3 C15 C14 117.5(3)
N5 C7 C6 124.2(3)
C13b C15 C14 119.1(3)
N5 C7 H7 117.4(5)
C6 C7 H7 118.4(4)

loop_
_geom_bond_atom_site_label_1
_geom_bond_atom_site_label_2
_geom_bond_distance
O1 C1 1.217(3)
C6 H6 1.057(7)
O2 C10 1.382(4)
C7 H7 1.084(7)
O2 H2O 1.061(7)
C8 H8a 1.034(8)
O3 C15 1.373(4)
C8 H8b 1.003(8)
O3 H3O 1.086(7)
C8 H8c 0.965(7)
N1 N2 1.365(3)
C9 H9a 1.005(7)
N1 C1 1.367(4)
C9 H9b 0.984(8)
N1 C8 1.454(4)
C9 H9c 1.005(8)
N2 C2 1.323(4)
C10 C11 1.397(4)
N3 N4 1.358(3)
C10 C12 1.377(4)
N3 C2 1.321(4)
C11 C12a 1.380(5)
N4 C1 1.379(4)
C11 H11 1.073(7)
N4 C9 1.460(4)
C12 C11a 1.380(5)
N5 C3 1.342(4)
C12 H12 1.081(8)
N5 C7 1.336(4)
C13 C14 1.386(5)
C2 C3 1.489(4)
C13 C15b 1.374(5)
C3 C4 1.382(4)
C13 H13 1.049(7)
C4 C5 1.371(4)
C14 C15 1.382(5)
C4 H4 1.077(7)
C14 H14 1.089(8)
C5 C6 1.374(6)
C15 C13b 1.374(5)
C5 H5 0.999(7)
C6 C7 1.363(5)
